data_4026583
loop_
_publ_author_name
'Kuan-Jen Su'
'Mirjana Pa\<car'
'Jean-Luc Mieusset'
'Vladimir B. Arion'
'Udo H. Brinker'

_publ_section_title
;
 Quest for Even Higher Stabilized Foiled Carbenes
;
_journal_name_full 'Journal of Organic Chemistry'
_journal_page_first 7491
_journal_page_last 7496
_journal_paper_doi 10.1021/jo201308a
_journal_volume 76
_journal_year 2011
_chemical_formula_moiety 'C13 H16 O2'
_chemical_formula_sum 'C13 H16 O2'
_chemical_formula_weight 204.26
_chemical_name_systematic
; 
Spiro[[1,3]dioxolane-2,7'-tricyclo[6.3.0.0^2,6^]undeca-
1(8),2(6)-diene]
;
_space_group_IT_number 2
_symmetry_cell_setting triclinic
_symmetry_space_group_name_Hall '-P 1'
_symmetry_space_group_name_H-M 'P -1'
_atom_sites_solution_hydrogens geom
_atom_sites_solution_primary direct
_atom_sites_solution_secondary difmap
_audit_creation_method SHELXL-97
_cell_angle_alpha 78.482(7)
_cell_angle_beta 82.754(7)
_cell_angle_gamma 88.560(7)
_cell_formula_units_Z 2
_cell_length_a 5.9038(6)
_cell_length_b 7.6357(9)
_cell_length_c 11.8298(14)
_cell_measurement_reflns_used 666
_cell_measurement_temperature 100(2)
_cell_measurement_theta_max 29.16
_cell_measurement_theta_min 2.73
_cell_volume 518.37(10)
_computing_structure_refinement 'SHELXL-97 (Sheldrick, 1997)'
_computing_structure_solution 'SHELXS-97 (Sheldrick, 1990)'
_diffrn_ambient_temperature 100(2)
_diffrn_measured_fraction_theta_full 0.998
_diffrn_measured_fraction_theta_max 0.998
_diffrn_radiation_monochromator graphite
_diffrn_radiation_source 'fine-focus sealed tube'
_diffrn_radiation_type MoK\a
_diffrn_radiation_wavelength 0.71073
_diffrn_reflns_av_R_equivalents 0.0430
_diffrn_reflns_av_sigmaI/netI 0.0350
_diffrn_reflns_limit_h_max 7
_diffrn_reflns_limit_h_min -7
_diffrn_reflns_limit_k_max 9
_diffrn_reflns_limit_k_min -9
_diffrn_reflns_limit_l_max 14
_diffrn_reflns_limit_l_min -14
_diffrn_reflns_number 10642
_diffrn_reflns_theta_full 25.70
_diffrn_reflns_theta_max 25.70
_diffrn_reflns_theta_min 2.72
_exptl_absorpt_coefficient_mu 0.087
_exptl_absorpt_correction_T_max 0.9871
_exptl_absorpt_correction_T_min 0.9787
_exptl_absorpt_correction_type multi-scan
_exptl_absorpt_process_details SADABS
_exptl_crystal_colour white
_exptl_crystal_density_diffrn 1.309
_exptl_crystal_description block
_exptl_crystal_F_000 220
_exptl_crystal_size_max 0.25
_exptl_crystal_size_mid 0.25
_exptl_crystal_size_min 0.15
_refine_diff_density_max 0.375
_refine_diff_density_min -0.238
_refine_diff_density_rms 0.045
_refine_ls_extinction_method none
_refine_ls_goodness_of_fit_ref 1.018
_refine_ls_hydrogen_treatment constr
_refine_ls_matrix_type full
_refine_ls_number_parameters 136
_refine_ls_number_reflns 1972
_refine_ls_number_restraints 0
_refine_ls_restrained_S_all 1.018
_refine_ls_R_factor_all 0.0598
_refine_ls_R_factor_gt 0.0404
_refine_ls_shift/su_max 0.000
_refine_ls_shift/su_mean 0.000
_refine_ls_structure_factor_coef Fsqd
_refine_ls_weighting_details 'calc w=1/[\s^2^(Fo^2^)+(0.0491P)^2^+0.1840P] where P=(Fo^2^+2Fc^2^)/3'
_refine_ls_weighting_scheme calc
_refine_ls_wR_factor_gt 0.0950
_refine_ls_wR_factor_ref 0.1053
_reflns_number_gt 1506
_reflns_number_total 1972
_reflns_threshold_expression >2sigma(I)
_cod_data_source_file jo201308a_si_001.cif
_cod_data_source_block kusu216
_cod_database_code 4026583

loop_
_symmetry_equiv_pos_as_xyz
'x, y, z'
'-x, -y, -z'

loop_
_atom_site_label
_atom_site_type_symbol
_atom_site_fract_x
_atom_site_fract_y
_atom_site_fract_z
_atom_site_U_iso_or_equiv
_atom_site_adp_type
_atom_site_occupancy
_atom_site_symmetry_multiplicity
_atom_site_calc_flag
_atom_site_refinement_flags
O1 O 0.27820(18) 0.57307(14) 0.64667(9) 0.0215(3) Uani 1 1 d .
O2 O 0.56404(18) 0.75993(15) 0.55760(9) 0.0197(3) Uani 1 1 d .
C1 C 0.5811(3) 0.6249(2) 0.75864(13) 0.0172(4) Uani 1 1 d .
C2 C 0.7408(3) 0.4704(2) 0.77637(14) 0.0208(4) Uani 1 1 d .
H2A H 0.8594 0.4760 0.7087 0.025 Uiso 1 1 calc R
H2B H 0.6582 0.3553 0.7905 0.025 Uiso 1 1 calc R
C3 C 0.8460(3) 0.4958(2) 0.88601(14) 0.0222(4) Uani 1 1 d .
H3A H 1.0118 0.5196 0.8663 0.027 Uiso 1 1 calc R
H3B H 0.8242 0.3862 0.9471 0.027 Uiso 1 1 calc R
C4 C 0.7241(3) 0.6566(2) 0.93047(14) 0.0210(4) Uani 1 1 d .
H4A H 0.6374 0.6179 1.0084 0.025 Uiso 1 1 calc R
H4B H 0.8349 0.7502 0.9337 0.025 Uiso 1 1 calc R
C5 C 0.5678(3) 0.7217(2) 0.84075(13) 0.0188(4) Uani 1 1 d .
C6 C 0.3969(3) 0.8649(2) 0.81625(14) 0.0260(4) Uani 1 1 d .
C7 C 0.2805(3) 1.0033(2) 0.87572(15) 0.0262(4) Uani 1 1 d .
H7A H 0.3909 1.0916 0.8873 0.031 Uiso 1 1 calc R
H7B H 0.1966 0.9484 0.9519 0.031 Uiso 1 1 calc R
C8 C 0.1139(3) 1.0907(2) 0.78880(15) 0.0306(4) Uani 1 1 d .
H8A H -0.0430 1.0925 0.8295 0.037 Uiso 1 1 calc R
H8B H 0.1611 1.2153 0.7539 0.037 Uiso 1 1 calc R
C9 C 0.1212(3) 0.9782(2) 0.69291(15) 0.0266(4) Uani 1 1 d .
H9A H -0.0238 0.9127 0.6988 0.032 Uiso 1 1 calc R
H9B H 0.1515 1.0544 0.6144 0.032 Uiso 1 1 calc R
C10 C 0.3128(3) 0.8536(2) 0.71814(14) 0.0196(4) Uani 1 1 d .
C11 C 0.4301(3) 0.7004(2) 0.66677(13) 0.0165(4) Uani 1 1 d .
C12 C 0.2198(3) 0.6376(2) 0.53167(14) 0.0242(4) Uani 1 1 d .
H12A H 0.0697 0.6984 0.5344 0.029 Uiso 1 1 calc R
H12B H 0.2137 0.5380 0.4898 0.029 Uiso 1 1 calc R
C13 C 0.4095(3) 0.7687(2) 0.47239(14) 0.0244(4) Uani 1 1 d .
H13A H 0.4864 0.7326 0.4012 0.029 Uiso 1 1 calc R
H13B H 0.3481 0.8911 0.4513 0.029 Uiso 1 1 calc R

loop_
_atom_site_aniso_label
_atom_site_aniso_U_11
_atom_site_aniso_U_22
_atom_site_aniso_U_33
_atom_site_aniso_U_23
_atom_site_aniso_U_13
_atom_site_aniso_U_12
O1 0.0226(6) 0.0218(6) 0.0203(6) -0.0025(5) -0.0059(5) -0.0045(5)
O2 0.0203(6) 0.0247(6) 0.0141(6) -0.0043(5) -0.0017(4) -0.0012(5)
C1 0.0166(8) 0.0177(8) 0.0166(8) -0.0031(6) -0.0005(6) 0.0001(6)
C2 0.0230(9) 0.0205(8) 0.0204(9) -0.0059(7) -0.0060(7) 0.0045(7)
C3 0.0233(9) 0.0243(9) 0.0195(9) -0.0051(7) -0.0050(7) 0.0049(7)
C4 0.0231(9) 0.0227(9) 0.0185(9) -0.0060(7) -0.0055(7) 0.0008(7)
C5 0.0197(8) 0.0194(8) 0.0177(8) -0.0051(6) -0.0018(6) 0.0013(7)
C6 0.0310(10) 0.0271(9) 0.0212(9) -0.0088(7) -0.0037(7) 0.0089(8)
C7 0.0308(10) 0.0215(9) 0.0265(10) -0.0090(7) 0.0021(8) 0.0041(8)
C8 0.0321(10) 0.0254(9) 0.0310(10) -0.0040(8) 0.0037(8) 0.0107(8)
C9 0.0226(9) 0.0260(9) 0.0294(10) -0.0042(8) 0.0014(7) 0.0043(7)
C10 0.0194(8) 0.0176(8) 0.0204(9) -0.0018(6) -0.0002(7) 0.0019(7)
C11 0.0168(8) 0.0170(8) 0.0156(8) -0.0034(6) -0.0008(6) -0.0009(6)
C12 0.0258(9) 0.0267(9) 0.0226(9) -0.0056(7) -0.0109(7) -0.0006(7)
C13 0.0298(9) 0.0276(9) 0.0173(9) -0.0048(7) -0.0083(7) 0.0000(8)

loop_
_atom_type_symbol
_atom_type_description
_atom_type_scat_dispersion_real
_atom_type_scat_dispersion_imag
_atom_type_scat_source
C C 0.0033 0.0016 'International Tables Vol C Tables 4.2.6.8 and 6.1.1.4'
H H 0.0000 0.0000 'International Tables Vol C Tables 4.2.6.8 and 6.1.1.4'
O O 0.0106 0.0060 'International Tables Vol C Tables 4.2.6.8 and 6.1.1.4'

loop_
_geom_angle_atom_site_label_1
_geom_angle_atom_site_label_2
_geom_angle_atom_site_label_3
_geom_angle
C11 O1 C12 105.93(11)
C11 O2 C13 105.37(11)
C5 C1 C2 114.08(14)
C5 C1 C11 111.20(14)
C2 C1 C11 134.72(14)
C1 C2 C3 102.19(13)
C2 C3 C4 108.09(12)
C5 C4 C3 102.54(12)
C1 C5 C6 108.83(14)
C1 C5 C4 112.88(14)
C6 C5 C4 138.28(15)
C10 C6 C5 109.13(15)
C10 C6 C7 112.99(15)
C5 C6 C7 137.55(15)
C6 C7 C8 102.43(14)
C9 C8 C7 107.71(13)
C10 C9 C8 102.74(14)
C6 C10 C9 113.38(15)
C6 C10 C11 109.77(14)
C9 C10 C11 136.59(15)
O1 C11 O2 105.05(12)
O1 C11 C1 113.17(12)
O2 C11 C1 110.49(12)
O1 C11 C10 114.30(12)
O2 C11 C10 113.15(12)
C1 C11 C10 100.91(12)
O1 C12 C13 104.94(12)
O2 C13 C12 104.35(12)

loop_
_geom_bond_atom_site_label_1
_geom_bond_atom_site_label_2
_geom_bond_distance
O1 C11 1.4128(19)
O1 C12 1.4334(19)
O2 C11 1.4233(18)
O2 C13 1.4336(19)
C1 C5 1.327(2)
C1 C2 1.489(2)
C1 C11 1.509(2)
C2 C3 1.554(2)
C3 C4 1.555(2)
C4 C5 1.496(2)
C5 C6 1.480(2)
C6 C10 1.337(2)
C6 C7 1.491(2)
C7 C8 1.555(2)
C8 C9 1.550(2)
C9 C10 1.480(2)
C10 C11 1.534(2)
C12 C13 1.525(2)

loop_
_geom_torsion_atom_site_label_1
_geom_torsion_atom_site_label_2
_geom_torsion_atom_site_label_3
_geom_torsion_atom_site_label_4
_geom_torsion
C5 C1 C2 C3 -4.15(18)
C11 C1 C2 C3 174.81(16)
C1 C2 C3 C4 4.49(17)
C2 C3 C4 C5 -3.45(17)
C2 C1 C5 C6 -177.43(14)
C11 C1 C5 C6 3.37(19)
C2 C1 C5 C4 2.1(2)
C11 C1 C5 C4 -177.08(13)
C3 C4 C5 C1 0.95(18)
C3 C4 C5 C6 -179.68(19)
C1 C5 C6 C10 -1.1(2)
C4 C5 C6 C10 179.54(18)
C1 C5 C6 C7 171.5(2)
C4 C5 C6 C7 -7.9(4)
C10 C6 C7 C8 -4.4(2)
C5 C6 C7 C8 -176.8(2)
C6 C7 C8 C9 7.97(18)
C7 C8 C9 C10 -8.58(18)
C5 C6 C10 C9 173.43(14)
C7 C6 C10 C9 -1.2(2)
C5 C6 C10 C11 -1.62(19)
C7 C6 C10 C11 -176.20(14)
C8 C9 C10 C6 6.19(19)
C8 C9 C10 C11 179.39(17)
C12 O1 C11 O2 -36.17(14)
C12 O1 C11 C1 -156.78(13)
C12 O1 C11 C10 88.44(15)
C13 O2 C11 O1 37.96(14)
C13 O2 C11 C1 160.32(12)
C13 O2 C11 C10 -87.37(15)
C5 C1 C11 O1 -126.63(15)
C2 C1 C11 O1 54.4(2)
C5 C1 C11 O2 115.90(15)
C2 C1 C11 O2 -63.1(2)
C5 C1 C11 C10 -4.07(17)
C2 C1 C11 C10 176.95(17)
C6 C10 C11 O1 125.11(15)
C9 C10 C11 O1 -48.3(2)
C6 C10 C11 O2 -114.71(15)
C9 C10 C11 O2 71.9(2)
C6 C10 C11 C1 3.33(16)
C9 C10 C11 C1 -170.04(18)
C11 O1 C12 C13 20.18(16)
C11 O2 C13 C12 -24.35(16)
O1 C12 C13 O2 2.68(17)

loop_
_cod_related_entry_id
_cod_related_entry_database
_cod_related_entry_code
1 ChemSpider 30659401
